data_4503085
loop_
_publ_author_name
'Konarev, Dmitri V.'
'Khasanov, Salavat S.'
'Kovalevsky, Andrey Yu.'
'Lopatin, Dmitri V.'
'Rodaev, Vyacheslav V.'
'Saito, Gunzi'
'N\'afr\'adi, B\'alint'
'Forr\'o, L\'aszl\'o'
'Lyubovskaya, Rimma N.'

_publ_section_title
;
 Supramolecular Approach to the Synthesis of [60]Fullerene&#x2212;Metal
 Dithiocarbamate Complexes, {(MII(R2dtc)2)x&#x00B7;L}&#x00B7;C60(M = Zn,
 Cd, Hg, Fe, and Mn;x= 1 and 2). The Study of Magnetic Properties and
 Photoconductivity
;
_journal_issue 4
_journal_name_full 'Crystal Growth &amp; Design'
_journal_page_first 1161
_journal_paper_doi 10.1021/cg0702481
_journal_volume 8
_journal_year 2008
_chemical_formula_moiety 'C60, C26 H52 MN2 N6 S8, 2(C6 H12 N2)'
_chemical_formula_sum 'C98 H76 Mn2 N10 S8'
_chemical_formula_weight 1760.05
_space_group_IT_number 55
_symmetry_cell_setting orthorhombic
_symmetry_Int_Tables_number 55
_symmetry_space_group_name_Hall '-P 2 2ab'
_symmetry_space_group_name_H-M 'P b a m'
_atom_sites_solution_hydrogens geom
_atom_sites_solution_primary direct
_atom_sites_solution_secondary difmap
_audit_creation_method SHELXL-97
_cell_angle_alpha 90.00
_cell_angle_beta 90.00
_cell_angle_gamma 90.00
_cell_formula_units_Z 2
_cell_length_a 10.4410(4)
_cell_length_b 17.0608(6)
_cell_length_c 20.9215(7)
_cell_measurement_reflns_used 6856
_cell_measurement_temperature 100(2)
_cell_measurement_theta_max 32.6
_cell_measurement_theta_min 2.49
_cell_volume 3726.8(2)
_computing_cell_refinement 'SAINT (Bruker, 2004)'
_computing_data_collection 'APEX2 (Bruker, 2004)'
_computing_data_reduction 'SAINT (Bruker, 2004)'
_computing_molecular_graphics 'SHELXTL (Bruker, 2004)'
_computing_publication_material 'SHELXTL (Bruker, 2004)'
_computing_structure_refinement 'SHELXTL (Bruker, 2004)'
_computing_structure_solution 'SHELXTL (Bruker, 2004)'
_diffrn_ambient_temperature 100(2)
_diffrn_detector_area_resol_mean 25
_diffrn_measured_fraction_theta_full 0.993
_diffrn_measured_fraction_theta_max 0.991
_diffrn_measurement_device_type 'Bruker Nonius X8Apex CCD area-detector'
_diffrn_measurement_method '\f scans'
_diffrn_radiation_monochromator graphite
_diffrn_radiation_probe x-ray
_diffrn_radiation_type MoK\a
_diffrn_radiation_wavelength 0.71073
_diffrn_reflns_av_R_equivalents 0.0165
_diffrn_reflns_av_sigmaI/netI 0.0118
_diffrn_reflns_limit_h_max 13
_diffrn_reflns_limit_h_min -13
_diffrn_reflns_limit_k_max 22
_diffrn_reflns_limit_k_min -22
_diffrn_reflns_limit_l_max 13
_diffrn_reflns_limit_l_min -27
_diffrn_reflns_number 24899
_diffrn_reflns_theta_full 25.00
_diffrn_reflns_theta_max 28.28
_diffrn_reflns_theta_min 2.29
_diffrn_source 'fine-focus sealed tube'
_diffrn_standards_decay_% 0
_diffrn_standards_number 0
_exptl_absorpt_coefficient_mu 0.626
_exptl_absorpt_correction_T_max 0.8956
_exptl_absorpt_correction_T_min 0.7789
_exptl_absorpt_correction_type multi-scan
_exptl_absorpt_process_details 'SADABS (Bruker, 2004)'
_exptl_crystal_colour black
_exptl_crystal_density_diffrn 1.568
_exptl_crystal_density_method 'not measured'
_exptl_crystal_description parallelepiped
_exptl_crystal_F_000 1824
_exptl_crystal_size_max 0.42
_exptl_crystal_size_mid 0.32
_exptl_crystal_size_min 0.18
_refine_diff_density_max 1.096
_refine_diff_density_min -0.904
_refine_diff_density_rms 0.081
_refine_ls_extinction_coef 0
_refine_ls_extinction_expression Fc^*^=kFc[1+0.001xFc^2^\l^3^/sin(2\q)]^-1/4^
_refine_ls_extinction_method none
_refine_ls_goodness_of_fit_ref 1.067
_refine_ls_hydrogen_treatment mixed
_refine_ls_matrix_type full
_refine_ls_number_parameters 305
_refine_ls_number_reflns 4708
_refine_ls_number_restraints 3
_refine_ls_restrained_S_all 1.067
_refine_ls_R_factor_all 0.0388
_refine_ls_R_factor_gt 0.0364
_refine_ls_shift/su_max 0.001
_refine_ls_shift/su_mean 0.000
_refine_ls_structure_factor_coef Fsqd
_refine_ls_weighting_details 'calc w=1/[\s^2^(Fo^2^)+(0.0647P)^2^+4.9589P] where P=(Fo^2^+2Fc^2^)/3'
_refine_ls_weighting_scheme calc
_refine_ls_wR_factor_gt 0.1130
_refine_ls_wR_factor_ref 0.1146
_reflns_number_gt 4415
_reflns_number_total 4708
_reflns_threshold_expression >2\s(I)
_cod_data_source_file cg0702481-file007.cif
_cod_data_source_block MnEtDABCO
_cod_database_code 4503085

loop_
_symmetry_equiv_pos_as_xyz
'x, y, z'
'-x, -y, z'
'x+1/2, -y+1/2, -z'
'-x+1/2, y+1/2, -z'
'-x, -y, -z'
'x, y, -z'
'-x-1/2, y-1/2, z'
'x-1/2, -y-1/2, z'

loop_
_atom_site_label
_atom_site_type_symbol
_atom_site_fract_x
_atom_site_fract_y
_atom_site_fract_z
_atom_site_U_iso_or_equiv
_atom_site_adp_type
_atom_site_occupancy
_atom_site_symmetry_multiplicity
_atom_site_calc_flag
_atom_site_refinement_flags
Mn1 Mn 0.5000 0.0000 0.330871(18) 0.01211(11) Uani 1 2 d S
S1 S 0.25553(4) 0.01318(3) 0.31063(2) 0.01700(12) Uani 1 1 d .
C1 C 0.29352(16) 0.10892(10) 0.29211(8) 0.0117(3) Uani 1 1 d .
N1 N 0.20562(14) 0.16024(8) 0.27259(7) 0.0139(3) Uani 1 1 d .
S2 S 0.45224(4) 0.13717(2) 0.29842(2) 0.01317(12) Uani 1 1 d .
N2 N 0.5000 0.0000 0.43800(11) 0.0139(4) Uani 1 2 d S
C2 C 0.06799(16) 0.14140(10) 0.26938(9) 0.0162(3) Uani 1 1 d .
H2A H 0.0180 0.1873 0.2842 0.019 Uiso 1 1 calc R
H2B H 0.0496 0.0972 0.2986 0.019 Uiso 1 1 calc R
N3 N -0.0819(3) 0.09784(16) 0.5000 0.0255(5) Uani 1 2 d S
C3 C 0.24044(17) 0.24104(10) 0.25423(9) 0.0170(3) Uani 1 1 d .
H3A H 0.1738 0.2624 0.2254 0.020 Uiso 1 1 calc R
H3B H 0.3225 0.2401 0.2305 0.020 Uiso 1 1 calc R
N4 N 0.0441(3) 0.22870(16) 0.5000 0.0313(6) Uani 1 2 d S
C4 C 0.0251(2) 0.11954(14) 0.20209(10) 0.0258(4) Uani 1 1 d .
H4A H 0.0443 0.1628 0.1728 0.039 Uiso 1 1 calc R
H4B H -0.0673 0.1094 0.2020 0.039 Uiso 1 1 calc R
H4C H 0.0707 0.0723 0.1882 0.039 Uiso 1 1 calc R
C5 C 0.25380(18) 0.29455(11) 0.31206(10) 0.0204(4) Uani 1 1 d .
H5A H 0.1753 0.2922 0.3377 0.031 Uiso 1 1 calc R
H5B H 0.2681 0.3485 0.2977 0.031 Uiso 1 1 calc R
H5C H 0.3266 0.2774 0.3381 0.031 Uiso 1 1 calc R
C21 C 0.3632(3) 0.0224(2) 0.46295(16) 0.0143(6) Uani 0.50 1 d PD
C22 C 0.5282(4) -0.0773(2) 0.46317(16) 0.0148(6) Uani 0.50 1 d P
C23 C 0.5866(3) 0.0593(2) 0.46309(16) 0.0142(6) Uani 0.50 1 d PD
C31 C -0.0008(2) 0.10389(16) 0.44306(12) 0.0354(5) Uani 1 1 d .
H31A H -0.0547 0.1000 0.4043 0.042 Uiso 1 1 calc R
H31B H 0.0611 0.0600 0.4425 0.042 Uiso 1 1 calc R
C32 C 0.0728(3) 0.18289(15) 0.44244(12) 0.0372(5) Uani 1 1 d .
H32A H 0.1660 0.1726 0.4402 0.045 Uiso 1 1 calc R
H32B H 0.0483 0.2133 0.4041 0.045 Uiso 1 1 calc R
C41 C -0.1700(4) 0.1649(2) 0.5000 0.0444(9) Uani 1 2 d S
H41A H -0.2256 0.1624 0.5383 0.053 Uiso 0.50 1 calc PR
H41B H -0.2256 0.1624 0.4617 0.053 Uiso 0.50 1 calc PR
C42 C -0.0949(4) 0.2434(3) 0.5000 0.0505(10) Uani 1 2 d S
H42A H -0.1184 0.2743 0.4617 0.061 Uiso 0.50 1 calc PR
H42B H -0.1184 0.2743 0.5383 0.061 Uiso 0.50 1 calc PR
C100 C 0.38563(17) 0.19139(9) 0.03323(9) 0.0158(3) Uani 1 1 d .
C101 C 0.50636(17) 0.19041(10) 0.06793(9) 0.0158(3) Uani 1 1 d .
C102 C 0.48991(17) 0.14124(10) 0.12402(9) 0.0157(3) Uani 1 1 d .
C103 C 0.58936(18) 0.09327(10) 0.14445(8) 0.0155(3) Uani 1 1 d .
C104 C 0.56261(18) 0.01403(11) 0.16593(8) 0.0155(3) Uani 1 1 d .
C105 C 0.66619(17) -0.03593(11) 0.14439(8) 0.0158(3) Uani 1 1 d .
C106 C 0.64100(17) -0.11220(10) 0.12400(8) 0.0159(3) Uani 1 1 d .
C107 C 0.70530(17) -0.14294(10) 0.06789(9) 0.0161(3) Uani 1 1 d .
C108 C 0.79304(16) -0.09674(10) 0.03475(9) 0.0160(3) Uani 1 1 d .
C109 C 0.81957(16) -0.01749(11) 0.05624(9) 0.0161(3) Uani 1 1 d .
C110 C 0.75740(17) 0.01214(10) 0.10979(9) 0.0155(3) Uani 1 1 d .
C111 C 0.70976(17) 0.09224(10) 0.10991(8) 0.0153(3) Uani 1 1 d .
C112 C 0.72573(17) 0.13937(10) 0.05603(9) 0.0158(3) Uani 1 1 d .
C113 C 0.62210(17) 0.18947(9) 0.03470(8) 0.0155(3) Uani 1 1 d .
C114 C 0.7904(2) 0.10831(15) 0.0000 0.0158(5) Uani 1 2 d S
C115 C 0.8362(2) 0.03176(15) 0.0000 0.0160(5) Uani 1 2 d S
H23 H 0.548(3) 0.1093(12) 0.4472(13) 0.032(7) Uiso 1 1 d D
H21A H 0.370(3) 0.0780(12) 0.4471(15) 0.046(9) Uiso 1 1 d D
H21B H 0.321(3) -0.0284(13) 0.4484(15) 0.048(9) Uiso 1 1 d D

loop_
_atom_site_aniso_label
_atom_site_aniso_U_11
_atom_site_aniso_U_22
_atom_site_aniso_U_33
_atom_site_aniso_U_23
_atom_site_aniso_U_13
_atom_site_aniso_U_12
Mn1 0.01373(19) 0.01080(18) 0.01181(19) 0.000 0.000 0.00270(12)
S1 0.0138(2) 0.0111(2) 0.0261(3) 0.00257(15) 0.00251(17) -0.00034(14)
N1 0.0116(8) 0.0120(8) 0.0124(8) -0.0011(6) 0.0018(6) 0.0015(6)
C1 0.0094(6) 0.0116(6) 0.0201(7) -0.0008(5) -0.0008(5) 0.0002(5)
S2 0.0108(2) 0.0111(2) 0.0177(2) 0.00074(14) -0.00148(14) 0.00032(14)
N2 0.0169(10) 0.0119(9) 0.0130(9) 0.000 0.000 -0.0007(7)
C2 0.0091(7) 0.0181(8) 0.0213(9) -0.0034(6) -0.0003(6) 0.0012(6)
N3 0.0235(12) 0.0316(13) 0.0215(12) 0.000 0.000 -0.0024(10)
C3 0.0166(8) 0.0113(8) 0.0230(9) 0.0040(6) -0.0006(7) 0.0019(6)
N4 0.0363(15) 0.0274(13) 0.0301(14) 0.000 0.000 -0.0012(11)
C4 0.0167(8) 0.0356(11) 0.0250(10) -0.0097(8) -0.0039(7) 0.0012(8)
C5 0.0157(8) 0.0140(8) 0.0314(10) -0.0032(7) -0.0001(7) 0.0018(6)
C21 0.0140(15) 0.0159(15) 0.0129(16) 0.0017(12) -0.0001(12) 0.0026(12)
C22 0.0220(16) 0.0100(14) 0.0124(16) 0.0006(12) -0.0004(12) 0.0023(13)
C23 0.0155(15) 0.0134(15) 0.0136(16) 0.0004(11) -0.0010(12) -0.0024(12)
C31 0.0401(13) 0.0381(13) 0.0279(12) -0.0081(10) 0.0096(9) -0.0101(10)
C32 0.0416(13) 0.0386(13) 0.0315(12) -0.0015(10) 0.0090(10) -0.0110(11)
C41 0.0273(17) 0.043(2) 0.062(3) 0.000 0.000 0.0048(15)
C42 0.041(2) 0.037(2) 0.073(3) 0.000 0.000 0.0094(17)
C100 0.0189(8) 0.0078(7) 0.0206(9) -0.0023(6) 0.0005(7) 0.0038(6)
C101 0.0217(9) 0.0079(7) 0.0177(8) -0.0033(6) 0.0000(7) -0.0001(6)
C102 0.0210(9) 0.0131(7) 0.0130(8) -0.0056(6) 0.0011(6) -0.0009(6)
C103 0.0195(8) 0.0158(8) 0.0112(7) -0.0049(6) -0.0021(6) -0.0020(6)
C104 0.0193(9) 0.0182(8) 0.0091(8) -0.0009(6) -0.0023(6) -0.0004(7)
C105 0.0172(8) 0.0191(8) 0.0113(8) 0.0022(6) -0.0048(6) 0.0008(6)
C106 0.0184(8) 0.0161(8) 0.0132(7) 0.0050(6) -0.0041(6) 0.0026(6)
C107 0.0171(8) 0.0125(7) 0.0187(8) 0.0031(6) -0.0040(7) 0.0059(6)
C108 0.0109(7) 0.0172(8) 0.0199(9) 0.0007(6) -0.0026(6) 0.0055(6)
C109 0.0095(7) 0.0192(8) 0.0196(9) 0.0011(6) -0.0042(6) 0.0010(6)
C110 0.0131(8) 0.0179(8) 0.0155(8) 0.0006(6) -0.0061(6) -0.0006(6)
C111 0.0154(8) 0.0156(8) 0.0150(8) -0.0038(6) -0.0044(6) -0.0034(6)
C112 0.0150(8) 0.0140(8) 0.0184(9) -0.0033(6) -0.0027(6) -0.0052(6)
C113 0.0197(8) 0.0078(7) 0.0192(9) -0.0023(6) -0.0008(7) -0.0043(6)
C114 0.0126(11) 0.0157(11) 0.0189(12) 0.000 0.000 -0.0061(9)
C115 0.0084(10) 0.0206(12) 0.0191(12) 0.000 0.000 -0.0017(9)

loop_
_atom_type_symbol
_atom_type_description
_atom_type_scat_dispersion_real
_atom_type_scat_dispersion_imag
_atom_type_scat_source
C C 0.0033 0.0016 'International Tables Vol C Tables 4.2.6.8 and 6.1.1.4'
H H 0.0000 0.0000 'International Tables Vol C Tables 4.2.6.8 and 6.1.1.4'
N N 0.0061 0.0033 'International Tables Vol C Tables 4.2.6.8 and 6.1.1.4'
S S 0.1246 0.1234 'International Tables Vol C Tables 4.2.6.8 and 6.1.1.4'
Mn Mn 0.3368 0.7283 'International Tables Vol C Tables 4.2.6.8 and 6.1.1.4'

loop_
_geom_angle_atom_site_label_1
_geom_angle_atom_site_label_2
_geom_angle_atom_site_label_3
_geom_angle
_geom_angle_site_symmetry_1
_geom_angle_site_symmetry_3
N2 Mn1 S2 105.839(13) . .
N2 Mn1 S2 105.840(13) . 2_655
S2 Mn1 S2 148.32(3) . 2_655
N2 Mn1 S1 99.383(13) . 2_655
S2 Mn1 S1 103.533(14) . 2_655
S2 Mn1 S1 71.155(13) 2_655 2_655
N2 Mn1 S1 99.384(13) . .
S2 Mn1 S1 71.155(13) . .
S2 Mn1 S1 103.533(14) 2_655 .
S1 Mn1 S1 161.23(3) 2_655 .
C1 S1 Mn1 83.84(6) . .
N1 C1 S1 122.19(13) . .
N1 C1 S2 119.99(13) . .
S1 C1 S2 117.82(10) . .
C1 N1 C2 122.83(15) . .
C1 N1 C3 121.58(15) . .
C2 N1 C3 115.57(14) . .
C1 S2 Mn1 87.18(6) . .
C22 N2 C23 112.1(2) . .
C22 N2 C23 112.1(2) 2_655 2_655
C22 N2 C21 106.6(2) . .
C23 N2 C21 106.0(2) . .
C22 N2 C21 106.6(2) 2_655 2_655
C23 N2 C21 106.0(2) 2_655 2_655
C22 N2 Mn1 111.29(16) 2_655 .
C22 N2 Mn1 111.28(16) . .
C23 N2 Mn1 111.15(16) . .
C23 N2 Mn1 111.15(16) 2_655 .
C21 N2 Mn1 109.45(14) . .
C21 N2 Mn1 109.45(14) 2_655 .
N1 C2 C4 112.46(15) . .
C31 N3 C31 108.8(3) 6_556 .
C31 N3 C41 107.89(19) 6_556 .
C31 N3 C41 107.89(19) . .
N1 C3 C5 112.06(15) . .
C32 N4 C32 110.4(3) 6_556 .
C32 N4 C42 107.0(2) 6_556 .
C32 N4 C42 107.0(2) . .
C22 C21 C23 109.0(3) 2_655 2_655
C21 C21 N2 109.45(14) 6_556 .
C23 C22 N2 65.0(2) 2_655 .
N2 C22 C22 111.29(16) . 6_556
N2 C23 C23 111.15(16) . 6_556
N3 C31 C32 110.7(2) . .
N4 C32 C31 110.8(2) . .
N3 C41 C42 110.8(3) . .
N4 C42 C41 110.6(3) . .
C100 C100 C107 119.94(10) 6 2_655
C100 C100 C101 119.94(10) 6 .
C107 C100 C101 108.09(15) 2_655 .
C113 C101 C102 119.91(16) . .
C113 C101 C100 120.15(17) . .
C102 C101 C100 107.90(15) . .
C103 C102 C101 120.02(16) . .
C103 C102 C106 120.13(16) . 2_655
C101 C102 C106 107.92(16) . 2_655
C102 C103 C111 120.11(16) . .
C102 C103 C104 120.00(17) . .
C111 C103 C104 108.04(15) . .
C104 C104 C105 119.9(2) 2_655 .
C104 C104 C103 120.1(2) 2_655 .
C105 C104 C103 107.94(16) . .
C106 C105 C104 120.23(16) . .
C106 C105 C110 119.92(16) . .
C104 C105 C110 108.22(15) . .
C105 C106 C107 119.85(16) . .
C105 C106 C102 119.68(16) . 2_655
C107 C106 C102 108.20(15) . 2_655
C108 C107 C106 120.18(16) . .
C108 C107 C100 120.20(17) . 2_655
C106 C107 C100 107.89(16) . 2_655
C107 C108 C109 119.88(16) . .
C107 C108 C108 119.85(11) . 6
C109 C108 C108 108.05(10) . 6
C110 C109 C108 119.96(16) . .
C110 C109 C115 119.80(17) . .
C108 C109 C115 108.05(16) . .
C109 C110 C105 120.21(16) . .
C109 C110 C111 120.19(16) . .
C105 C110 C111 107.81(15) . .
C112 C111 C103 119.96(16) . .
C112 C111 C110 119.97(16) . .
C103 C111 C110 107.99(15) . .
C111 C112 C113 119.98(16) . .
C111 C112 C114 119.83(17) . .
C113 C112 C114 108.28(16) . .
C101 C113 C112 120.02(16) . .
C101 C113 C113 119.91(11) . 6
C112 C113 C113 107.93(10) . 6
C115 C114 C112 120.15(13) . 6
C115 C114 C112 120.15(13) . .
C112 C114 C112 107.6(2) 6 .
C114 C115 C109 120.06(13) . .
C114 C115 C109 120.06(13) . 6
C109 C115 C109 107.8(2) . 6

loop_
_geom_bond_atom_site_label_1
_geom_bond_atom_site_label_2
_geom_bond_distance
_geom_bond_site_symmetry_2
Mn1 N2 2.241(2) .
Mn1 S2 2.4872(4) .
Mn1 S2 2.4873(4) 2_655
Mn1 S1 2.5971(5) 2_655
Mn1 S1 2.5971(5) .
S1 C1 1.7250(17) .
C1 N1 1.332(2) .
C1 S2 1.7309(18) .
N1 C2 1.474(2) .
N1 C3 1.477(2) .
N2 C22 1.451(3) 2_655
N2 C22 1.451(3) .
N2 C23 1.455(3) .
N2 C23 1.455(3) 2_655
N2 C21 1.568(3) .
N2 C21 1.568(3) 2_655
C2 C4 1.524(3) .
N3 C31 1.465(3) 6_556
N3 C31 1.465(3) .
N3 C41 1.469(5) .
C3 C5 1.522(3) .
N4 C32 1.467(3) 6_556
N4 C32 1.467(3) .
N4 C42 1.473(5) .
C21 C21 1.550(7) 6_556
C22 C22 1.541(7) 6_556
C23 C23 1.544(7) 6_556
C31 C32 1.552(3) .
C41 C42 1.551(6) .
C100 C100 1.390(4) 6
C100 C107 1.453(2) 2_655
C100 C101 1.455(2) .
C101 C113 1.394(2) .
C101 C102 1.453(3) .
C102 C103 1.389(3) .
C102 C106 1.454(2) 2_655
C103 C111 1.450(2) .
C103 C104 1.452(2) .
C104 C104 1.392(4) 2_655
C104 C105 1.449(3) .
C105 C106 1.394(3) .
C105 C110 1.450(2) .
C106 C107 1.450(3) .
C106 C102 1.454(2) 2_655
C107 C108 1.393(3) .
C107 C100 1.453(2) 2_655
C108 C109 1.452(2) .
C108 C108 1.454(4) 6
C109 C110 1.390(3) .
C109 C115 1.456(2) .
C110 C111 1.454(2) .
C111 C112 1.395(3) .
C112 C113 1.449(2) .
C112 C114 1.453(2) .
C113 C113 1.452(4) 6
C114 C115 1.391(4) .
C114 C112 1.453(2) 6
C115 C109 1.456(2) 6
